data_7134631
loop_
_publ_author_name
'Jiang, Xiu&#x2019;e'
'Fan, Mingren'
'Wang, Ruihui'
'Wang, Yi'
'Zhang, Qinghua'

_publ_section_title
;
 Facile synthesis of bicyclic heat-resistant energetic materials via a
 C--N coupling strategy
;
_journal_issue 54
_journal_name_full 'Chemical Communications'
_journal_page_first 9924
_journal_page_last 9927
_journal_paper_doi 10.1039/D5CC02076J
_journal_volume 61
_journal_year 2025
_chemical_formula_moiety '2(Cl O4), C5 H10 N10'
_chemical_formula_sum 'C5 H10 Cl2 N10 O8'
_chemical_formula_weight 409.13
_space_group_crystal_system triclinic
_space_group_IT_number 2
_space_group_name_Hall '-P 1'
_space_group_name_H-M_alt 'P -1'
_atom_sites_solution_hydrogens mixed
_atom_sites_solution_primary dual
_audit_creation_date 2025-05-01
_audit_creation_method
;
Olex2 1.5
(compiled 2025.04.05 svn.rf049d14d for OlexSys, GUI svn.r7224)
;
_audit_update_record
;
2025-05-28 deposited with the CCDC.	2025-05-29 downloaded from the CCDC.
;
_cell_angle_alpha 92.785(3)
_cell_angle_beta 90.887(3)
_cell_angle_gamma 103.678(3)
_cell_formula_units_Z 2
_cell_length_a 8.2784(7)
_cell_length_b 9.1672(7)
_cell_length_c 9.3028(7)
_cell_measurement_reflns_used 2212
_cell_measurement_temperature 150.00
_cell_measurement_theta_max 27.55
_cell_measurement_theta_min 2.29
_cell_volume 684.89(9)
_computing_cell_refinement 'SAINT V8.40A (Bruker, 2019)'
_computing_data_collection 'SAINT V8.40A (Bruker, 2019)'
_computing_data_reduction 'SAINT V8.40A (Bruker, 2019)'
_computing_molecular_graphics 'Olex2 1.5 (Dolomanov et al., 2009)'
_computing_publication_material 'Olex2 1.5 (Dolomanov et al., 2009)'
_computing_structure_refinement 'SHELXL 2018/3 (Sheldrick, 2015)'
_computing_structure_solution 'SHELXT 2018/2 (Sheldrick, 2018)'
_diffrn_ambient_temperature 150.00
_diffrn_measured_fraction_theta_full 0.998
_diffrn_measured_fraction_theta_max 0.971
_diffrn_measurement_device_type 'Bruker APEX-II CCD'
_diffrn_measurement_method '\f and \w scans'
_diffrn_radiation_monochromator graphite
_diffrn_radiation_type MoK\a
_diffrn_radiation_wavelength 0.71073
_diffrn_reflns_av_R_equivalents 0.0794
_diffrn_reflns_av_unetI/netI 0.1129
_diffrn_reflns_Laue_measured_fraction_full 0.998
_diffrn_reflns_Laue_measured_fraction_max 0.971
_diffrn_reflns_limit_h_max 11
_diffrn_reflns_limit_h_min -11
_diffrn_reflns_limit_k_max 12
_diffrn_reflns_limit_k_min -12
_diffrn_reflns_limit_l_max 12
_diffrn_reflns_limit_l_min -11
_diffrn_reflns_number 8963
_diffrn_reflns_point_group_measured_fraction_full 0.998
_diffrn_reflns_point_group_measured_fraction_max 0.971
_diffrn_reflns_theta_full 25.242
_diffrn_reflns_theta_max 28.600
_diffrn_reflns_theta_min 2.193
_diffrn_source_current 1.4
_diffrn_source_power 0.07
_diffrn_source_voltage 50.0
_diffrn_standards_number 0
_exptl_absorpt_coefficient_mu 0.548
_exptl_absorpt_correction_T_max 0.7457
_exptl_absorpt_correction_T_min 0.5976
_exptl_absorpt_correction_type multi-scan
_exptl_absorpt_process_details
;
SADABS-2016/2 (Bruker,2016/2) was used for absorption correction.
wR2(int) was 0.1315 before and 0.0707 after correction.
The Ratio of minimum to maximum transmission is 0.8014.
The \l/2 correction factor is Not present.
;
_exptl_crystal_colour colourless
_exptl_crystal_density_diffrn 1.984
_exptl_crystal_description blok
_exptl_crystal_F_000 416
_exptl_crystal_size_max 0.12
_exptl_crystal_size_mid 0.06
_exptl_crystal_size_min 0.04
_refine_diff_density_max 0.412
_refine_diff_density_min -0.671
_refine_diff_density_rms 0.111
_refine_ls_extinction_method none
_refine_ls_goodness_of_fit_ref 1.027
_refine_ls_hydrogen_treatment mixed
_refine_ls_matrix_type full
_refine_ls_number_parameters 234
_refine_ls_number_reflns 3410
_refine_ls_number_restraints 1
_refine_ls_restrained_S_all 1.030
_refine_ls_R_factor_all 0.1229
_refine_ls_R_factor_gt 0.0619
_refine_ls_shift/su_max 0.001
_refine_ls_shift/su_mean 0.000
_refine_ls_structure_factor_coef Fsqd
_refine_ls_weighting_details 'w=1/[\s^2^(Fo^2^)+(0.0396P)^2^+0.9181P] where P=(Fo^2^+2Fc^2^)/3'
_refine_ls_weighting_scheme calc
_refine_ls_wR_factor_gt 0.1171
_refine_ls_wR_factor_ref 0.1453
_reflns_Friedel_coverage 0.000
_reflns_number_gt 2103
_reflns_number_total 3410
_reflns_threshold_expression 'I > 2\s(I)'
_cod_data_source_file d5cc02076j2.cif
_cod_data_source_block jxe_CCDC2
_cod_depositor_comments 'Adding full bibliography for 7134628--7134631.cif.'
_cod_database_code 7134631
_shelx_shelxl_version_number 2018/3
_shelx_space_group_comment
;
The symmetry employed for this shelxl refinement is uniquely defined
by the following loop, which should always be used as a source of
symmetry information in preference to the above space-group names.
They are only intended as comments.
;
_olex2_refinement_description
;
1. Fixed Uiso
 At 1.2 times of:
  All N(H) groups, All N(H,H) groups
2. Restrained distances
 O003-O003_$1
 3 with sigma of 0.05
3.a Aromatic/amide H refined with riding coordinates:
 N00B(H00B), N00G(H00G)
3.b X=CH2 refined with riding coordinates:
 N00E(H00A,H00C), N00H(H00D,H00E), N00I(H00F,H00H)
;
_olex2_submission_special_instructions 'No special instructions were received'

loop_
_space_group_symop_operation_xyz
'x, y, z'
'-x, -y, -z'

loop_
_atom_site_label
_atom_site_type_symbol
_atom_site_fract_x
_atom_site_fract_y
_atom_site_fract_z
_atom_site_U_iso_or_equiv
_atom_site_adp_type
_atom_site_occupancy
_atom_site_site_symmetry_order
_atom_site_calc_flag
_atom_site_refinement_flags_posn
_atom_site_refinement_flags_adp
_atom_site_refinement_flags_occupancy
_atom_site_disorder_assembly
_atom_site_disorder_group
Cl01 Cl 0.38885(11) 1.00118(10) 0.27988(11) 0.0234(2) Uani 1 1 d . . . . .
Cl02 Cl 0.75819(11) 0.70017(11) 1.00941(11) 0.0230(2) Uani 1 1 d . . . . .
O003 O 0.4242(3) 1.0138(3) 0.1298(3) 0.0304(7) Uani 1 1 d D . . . .
N004 N -0.0135(4) 0.1636(3) 0.3888(3) 0.0192(7) Uani 1 1 d . . . . .
O005 O 0.4654(3) 0.8890(3) 0.3356(3) 0.0332(7) Uani 1 1 d . . . . .
N006 N 0.2140(4) 0.3826(3) 0.5290(3) 0.0196(7) Uani 1 1 d . . . . .
N007 N -0.0728(4) 0.3421(3) 0.2281(3) 0.0203(7) Uani 1 1 d . . . . .
O008 O 0.6349(3) 0.7315(4) 1.1073(3) 0.0358(8) Uani 1 1 d . . . . .
N009 N 0.1242(4) 0.4128(3) 0.4089(3) 0.0190(7) Uani 1 1 d . . . . .
O00A O 0.2128(3) 0.9545(3) 0.2972(4) 0.0371(8) Uani 1 1 d . . . . .
N00B N -0.2027(4) 0.0871(3) 0.1922(4) 0.0211(7) Uani 1 1 d . . . . .
H00B H -0.267108 0.013695 0.138693 0.025 Uiso 1 1 calc R U . . .
O00C O 0.8305(4) 0.5878(3) 1.0686(3) 0.0379(8) Uani 1 1 d . . . . .
O00D O 0.4550(4) 1.1426(3) 0.3544(3) 0.0396(8) Uani 1 1 d . . . . .
N00E N -0.1575(4) -0.0831(3) 0.3525(4) 0.0235(8) Uani 1 1 d . . . . .
H00A H -0.107590 -0.105500 0.429791 0.028 Uiso 1 1 calc R U . . .
H00C H -0.229830 -0.153859 0.302469 0.028 Uiso 1 1 calc R U . . .
O00F O 0.8840(4) 0.8341(3) 0.9968(4) 0.0423(9) Uani 1 1 d . . . . .
N00G N 0.2955(4) 0.6225(4) 0.4738(3) 0.0197(7) Uani 1 1 d . . . . .
H00G H 0.350845 0.717318 0.479890 0.024 Uiso 1 1 calc R U . . .
N00H N -0.2713(4) 0.2625(4) 0.0477(4) 0.0262(8) Uani 1 1 d . . . . .
H00D H -0.259466 0.356174 0.024216 0.031 Uiso 1 1 calc R U . . .
H00E H -0.342969 0.189655 -0.000611 0.031 Uiso 1 1 calc R U . . .
N00I N 0.1194(4) 0.6268(4) 0.2728(4) 0.0224(7) Uani 1 1 d . . . . .
H00F H 0.160473 0.723451 0.263417 0.027 Uiso 1 1 calc R U . . .
H00H H 0.040403 0.576082 0.212834 0.027 Uiso 1 1 calc R U . . .
O00J O 0.6825(4) 0.6443(4) 0.8733(3) 0.0418(8) Uani 1 1 d . . . . .
N00K N 0.4297(4) 0.5376(5) 0.6707(4) 0.0265(8) Uani 1 1 d . . . . .
C00L C -0.1243(4) 0.0550(4) 0.3123(4) 0.0200(8) Uani 1 1 d . . . . .
C00M C 0.1754(4) 0.5589(4) 0.3750(4) 0.0197(8) Uani 1 1 d . . . . .
C00N C 0.0052(4) 0.2982(4) 0.3361(4) 0.0172(8) Uani 1 1 d . . . . .
C00O C -0.1822(4) 0.2313(4) 0.1543(4) 0.0200(8) Uani 1 1 d . . . . .
C00P C 0.3160(4) 0.5124(4) 0.5639(4) 0.0204(8) Uani 1 1 d . . . . .
H00I H 0.422(6) 0.477(6) 0.739(5) 0.045(15) Uiso 1 1 d . . . . .
H00J H 0.485(5) 0.625(5) 0.697(5) 0.033(14) Uiso 1 1 d . . . . .

loop_
_atom_site_aniso_label
_atom_site_aniso_U_11
_atom_site_aniso_U_22
_atom_site_aniso_U_33
_atom_site_aniso_U_23
_atom_site_aniso_U_13
_atom_site_aniso_U_12
Cl01 0.0227(5) 0.0174(5) 0.0278(5) 0.0028(4) 0.0044(4) -0.0004(4)
Cl02 0.0228(5) 0.0219(5) 0.0244(5) 0.0038(4) -0.0007(4) 0.0050(4)
O003 0.0302(16) 0.0304(17) 0.0276(16) 0.0017(13) 0.0045(13) 0.0009(13)
N004 0.0155(16) 0.0139(16) 0.0261(18) 0.0042(14) 0.0021(13) -0.0012(12)
O005 0.0285(16) 0.0295(17) 0.0434(19) 0.0151(15) 0.0027(14) 0.0078(13)
N006 0.0176(16) 0.0143(16) 0.0248(18) -0.0011(14) 0.0001(13) 0.0000(13)
N007 0.0185(16) 0.0186(17) 0.0226(17) 0.0039(14) 0.0009(13) 0.0013(13)
O008 0.0260(16) 0.048(2) 0.0332(18) -0.0029(15) 0.0074(13) 0.0097(14)
N009 0.0184(16) 0.0147(17) 0.0224(17) 0.0043(14) 0.0014(13) 0.0004(13)
O00A 0.0196(15) 0.0286(17) 0.062(2) 0.0043(16) 0.0161(14) 0.0023(13)
N00B 0.0196(16) 0.0143(17) 0.0272(19) 0.0007(14) -0.0020(14) 0.0001(13)
O00C 0.0429(19) 0.0311(18) 0.043(2) 0.0113(15) -0.0136(15) 0.0149(14)
O00D 0.058(2) 0.0193(16) 0.0334(18) -0.0006(14) -0.0028(15) -0.0059(15)
N00E 0.0230(17) 0.0147(17) 0.031(2) 0.0066(15) -0.0028(15) 0.0008(13)
O00F 0.0395(19) 0.0202(17) 0.063(2) 0.0060(16) 0.0195(17) -0.0024(14)
N00G 0.0175(16) 0.0154(16) 0.0241(18) 0.0038(14) 0.0001(13) -0.0009(13)
N00H 0.0290(19) 0.0176(18) 0.030(2) 0.0041(15) -0.0073(15) 0.0016(14)
N00I 0.0209(17) 0.0172(17) 0.0271(19) 0.0067(15) -0.0008(14) -0.0007(13)
O00J 0.0419(19) 0.055(2) 0.0312(18) -0.0080(16) -0.0114(15) 0.0198(16)
N00K 0.0246(19) 0.021(2) 0.030(2) 0.0073(18) -0.0032(16) -0.0022(16)
C00L 0.0144(19) 0.020(2) 0.026(2) 0.0029(17) 0.0021(16) 0.0039(15)
C00M 0.0196(19) 0.016(2) 0.023(2) 0.0001(16) 0.0064(16) 0.0017(15)
C00N 0.0139(18) 0.0137(19) 0.023(2) 0.0005(16) 0.0070(15) 0.0001(14)
C00O 0.0195(19) 0.018(2) 0.022(2) 0.0027(17) 0.0057(16) 0.0029(16)
C00P 0.0183(19) 0.020(2) 0.022(2) 0.0025(17) 0.0046(16) 0.0013(16)

loop_
_atom_type_symbol
_atom_type_description
_atom_type_scat_dispersion_real
_atom_type_scat_dispersion_imag
_atom_type_scat_source
C C 0.0033 0.0016 'International Tables Vol C Tables 4.2.6.8 and 6.1.1.4'
H H 0.0000 0.0000 'International Tables Vol C Tables 4.2.6.8 and 6.1.1.4'
Cl Cl 0.1484 0.1585 'International Tables Vol C Tables 4.2.6.8 and 6.1.1.4'
N N 0.0061 0.0033 'International Tables Vol C Tables 4.2.6.8 and 6.1.1.4'
O O 0.0106 0.0060 'International Tables Vol C Tables 4.2.6.8 and 6.1.1.4'

loop_
_geom_angle_atom_site_label_1
_geom_angle_atom_site_label_2
_geom_angle_atom_site_label_3
_geom_angle
_geom_angle_site_symmetry_1
_geom_angle_site_symmetry_3
_geom_angle_publ_flag
O003 Cl01 O005 108.75(18) . . ?
O00A Cl01 O003 109.71(19) . . ?
O00A Cl01 O005 108.68(18) . . ?
O00D Cl01 O003 109.12(18) . . ?
O00D Cl01 O005 109.86(19) . . ?
O00D Cl01 O00A 110.70(19) . . ?
O00C Cl02 O008 108.41(19) . . ?
O00F Cl02 O008 108.77(19) . . ?
O00F Cl02 O00C 109.27(19) . . ?
O00F Cl02 O00J 111.3(2) . . ?
O00J Cl02 O008 110.26(19) . . ?
O00J Cl02 O00C 108.8(2) . . ?
C00N N004 C00L 113.2(3) . . ?
C00P N006 N009 103.5(3) . . ?
C00N N007 C00O 114.8(3) . . ?
C00M N009 N006 111.3(3) . . ?
C00M N009 C00N 127.8(3) . . ?
C00N N009 N006 120.8(3) . . ?
C00L N00B H00B 119.7 . . ?
C00O N00B H00B 119.7 . . ?
C00O N00B C00L 120.6(3) . . ?
H00A N00E H00C 120.0 . . ?
C00L N00E H00A 120.0 . . ?
C00L N00E H00C 120.0 . . ?
C00M N00G H00G 126.1 . . ?
C00M N00G C00P 107.8(3) . . ?
C00P N00G H00G 126.1 . . ?
H00D N00H H00E 120.0 . . ?
C00O N00H H00D 120.0 . . ?
C00O N00H H00E 120.0 . . ?
H00F N00I H00H 120.0 . . ?
C00M N00I H00F 120.0 . . ?
C00M N00I H00H 120.0 . . ?
C00P N00K H00I 121(3) . . ?
C00P N00K H00J 122(3) . . ?
H00I N00K H00J 112(4) . . ?
N004 C00L N00B 120.8(3) . . ?
N00E C00L N004 120.1(4) . . ?
N00E C00L N00B 119.0(3) . . ?
N00G C00M N009 105.4(3) . . ?
N00I C00M N009 128.4(4) . . ?
N00I C00M N00G 126.2(3) . . ?
N004 C00N N009 114.9(3) . . ?
N007 C00N N004 130.4(4) . . ?
N007 C00N N009 114.7(3) . . ?
N007 C00O N00B 119.9(3) . . ?
N00H C00O N007 120.1(3) . . ?
N00H C00O N00B 120.0(4) . . ?
N006 C00P N00G 112.0(3) . . ?
N006 C00P N00K 125.1(4) . . ?
N00K C00P N00G 122.9(4) . . ?

loop_
_geom_bond_atom_site_label_1
_geom_bond_atom_site_label_2
_geom_bond_distance
_geom_bond_site_symmetry_2
_geom_bond_publ_flag
Cl01 O003 1.436(3) . ?
Cl01 O005 1.441(3) . ?
Cl01 O00A 1.433(3) . ?
Cl01 O00D 1.424(3) . ?
Cl02 O008 1.447(3) . ?
Cl02 O00C 1.435(3) . ?
Cl02 O00F 1.421(3) . ?
Cl02 O00J 1.421(3) . ?
N004 C00L 1.348(5) . ?
N004 C00N 1.326(5) . ?
N006 N009 1.406(4) . ?
N006 C00P 1.309(5) . ?
N007 C00N 1.315(5) . ?
N007 C00O 1.342(5) . ?
N009 C00M 1.361(5) . ?
N009 C00N 1.398(5) . ?
N00B H00B 0.8800 . ?
N00B C00L 1.362(5) . ?
N00B C00O 1.357(5) . ?
N00E H00A 0.8800 . ?
N00E H00C 0.8800 . ?
N00E C00L 1.305(5) . ?
N00G H00G 0.8800 . ?
N00G C00M 1.348(5) . ?
N00G C00P 1.382(5) . ?
N00H H00D 0.8800 . ?
N00H H00E 0.8800 . ?
N00H C00O 1.309(5) . ?
N00I H00F 0.8800 . ?
N00I H00H 0.8800 . ?
N00I C00M 1.299(5) . ?
N00K C00P 1.331(5) . ?
N00K H00I 0.86(5) . ?
N00K H00J 0.84(5) . ?

loop_
_geom_torsion_atom_site_label_1
_geom_torsion_atom_site_label_2
_geom_torsion_atom_site_label_3
_geom_torsion_atom_site_label_4
_geom_torsion
_geom_torsion_site_symmetry_1
_geom_torsion_site_symmetry_2
_geom_torsion_site_symmetry_3
_geom_torsion_site_symmetry_4
_geom_torsion_publ_flag
N006 N009 C00M N00G -0.8(4) . . . . ?
N006 N009 C00M N00I -178.9(4) . . . . ?
N006 N009 C00N N004 -0.3(5) . . . . ?
N006 N009 C00N N007 178.3(3) . . . . ?
N009 N006 C00P N00G 0.4(4) . . . . ?
N009 N006 C00P N00K -178.2(4) . . . . ?
C00L N004 C00N N007 4.3(6) . . . . ?
C00L N004 C00N N009 -177.4(3) . . . . ?
C00L N00B C00O N007 5.9(5) . . . . ?
C00L N00B C00O N00H -172.9(3) . . . . ?
C00M N009 C00N N004 176.4(3) . . . . ?
C00M N009 C00N N007 -5.0(5) . . . . ?
C00M N00G C00P N006 -0.9(4) . . . . ?
C00M N00G C00P N00K 177.7(4) . . . . ?
C00N N004 C00L N00B 1.2(5) . . . . ?
C00N N004 C00L N00E -179.0(3) . . . . ?
C00N N007 C00O N00B -1.1(5) . . . . ?
C00N N007 C00O N00H 177.7(3) . . . . ?
C00N N009 C00M N00G -177.8(3) . . . . ?
C00N N009 C00M N00I 4.1(6) . . . . ?
C00O N007 C00N N004 -4.3(6) . . . . ?
C00O N007 C00N N009 177.4(3) . . . . ?
C00O N00B C00L N004 -6.0(5) . . . . ?
C00O N00B C00L N00E 174.2(3) . . . . ?
C00P N006 N009 C00M 0.3(4) . . . . ?
C00P N006 N009 C00N 177.5(3) . . . . ?
C00P N00G C00M N009 1.0(4) . . . . ?
C00P N00G C00M N00I 179.2(4) . . . . ?
